data_9011740
loop_
_publ_author_name
'Rose, D.'

_publ_section_title
;New data for stistaite and antimony-bearing n-Cu6Sn5 from Rio Tamana,
 Colombia Locality: Rio Tamana, Choco district, Colombia
;
_journal_name_full 'Neues Jahrbuch fur Mineralogie, Monatshefte'
_journal_page_first 117
_journal_page_last 126
_journal_volume 1981
_journal_year 1981
_chemical_compound_source 'Rio Tamana, Choco district, Colombia'
_chemical_formula_sum 'Cu Sb0.115 Sn0.835'
_chemical_name_mineral Stistaite
_space_group_IT_number 194
_symmetry_space_group_name_Hall '-P 6c 2c'
_symmetry_space_group_name_H-M 'P 63/m m c'
_cell_angle_alpha 90
_cell_angle_beta 90
_cell_angle_gamma 120
_cell_length_a 4.212
_cell_length_b 4.212
_cell_length_c 5.114
_cell_formula_units_Z 2
_cell_volume 78.572
_database_code_amcsd 0014768
_exptl_crystal_density_diffrn 7.467
_cod_original_formula_sum 'Cu Sb.115 Sn.835'
_cod_database_code 9011740

loop_
_space_group_symop_operation_xyz
x,y,z
-x,-x+y,1/2+z
x,x-y,1/2-z
-x+y,-x,1/2-z
x-y,x,1/2+z
-y,-x,z
y,x,-z
y,-x+y,-z
-y,x-y,z
x-y,-y,1/2+z
-x+y,y,1/2-z
x,y,1/2-z
-x,-y,1/2+z
x,x-y,z
-x,-x+y,-z
x-y,x,-z
-x+y,-x,z
y,x,1/2+z
-y,-x,1/2-z
-y,x-y,1/2-z
y,-x+y,1/2+z
-x+y,y,z
x-y,-y,-z
-x,-y,-z

loop_
_atom_site_label
_atom_site_fract_x
_atom_site_fract_y
_atom_site_fract_z
_atom_site_occupancy
Cu 0.00000 0.00000 0.00000 1.00000
Sb 0.33333 0.66667 0.25000 0.11500
Sn 0.33333 0.66667 0.25000 0.83500

loop_
_cod_related_entry_id
_cod_related_entry_database
_cod_related_entry_code
1 AMCSD 0014768
